data_4070048
loop_
_publ_author_name
'Falgner, Steffen'
'Burschka, Christian'
'Wagner, Stephan'
'B\"ohm, Andreas'
'Daiss, J\"urgen O.'
'Tacke, Reinhold'

_publ_section_title
;
 Asymmetric Synthesis of the Nonproteinogenic Silicon-Containing \a-Amino
 Acids (R)- and (S)-\a-[(Trimethylsilyl)methyl]alanine
;
_journal_issue 20
_journal_name_full Organometallics
_journal_page_first 6059
_journal_page_last 6066
_journal_paper_doi 10.1021/om900583d
_journal_volume 28
_journal_year 2009
_chemical_formula_moiety 'C12 H24 O4 Si'
_chemical_formula_sum 'C12 H24 O4 Si'
_chemical_formula_weight 260.40
_chemical_name_systematic ?
_space_group_IT_number 4
_symmetry_cell_setting monoclinic
_symmetry_space_group_name_Hall 'P 2yb'
_symmetry_space_group_name_H-M 'P 1 21 1'
_atom_sites_solution_hydrogens geom
_atom_sites_solution_primary direct
_atom_sites_solution_secondary difmap
_audit_creation_method SHELXL-97
_cell_angle_alpha 90.00
_cell_angle_beta 100.312(3)
_cell_angle_gamma 90.00
_cell_formula_units_Z 2
_cell_length_a 6.6007(3)
_cell_length_b 10.4204(5)
_cell_length_c 11.2738(5)
_cell_measurement_reflns_used 7912
_cell_measurement_temperature 97(2)
_cell_measurement_theta_max 35.94
_cell_measurement_theta_min 2.68
_cell_volume 762.91(6)
_computing_cell_refinement Bruker-SAINT
_computing_data_collection Bruker-SAINT
_computing_data_reduction Bruker-SAINT
_computing_molecular_graphics Ortep/Povray
_computing_publication_material Bruker-SHELXTL
_computing_structure_refinement 'SHELXL-97 (Sheldrick, 1997)'
_computing_structure_solution 'SHELXS-97 (Sheldrick, 1990)'
_diffrn_ambient_temperature 97(2)
_diffrn_measured_fraction_theta_full 0.999
_diffrn_measured_fraction_theta_max 0.999
_diffrn_measurement_device_type Bruker_Nonius-Kappa_Apex2_CCD
_diffrn_measurement_method 'omega scans and phi scans'
_diffrn_radiation_monochromator MONTEL_multi_layer_optics
_diffrn_radiation_source rotating_anode
_diffrn_radiation_type MoK\a
_diffrn_radiation_wavelength 0.71073
_diffrn_reflns_av_R_equivalents 0.0379
_diffrn_reflns_av_sigmaI/netI 0.0251
_diffrn_reflns_limit_h_max 10
_diffrn_reflns_limit_h_min -10
_diffrn_reflns_limit_k_max 17
_diffrn_reflns_limit_k_min -17
_diffrn_reflns_limit_l_max 18
_diffrn_reflns_limit_l_min -18
_diffrn_reflns_number 50377
_diffrn_reflns_theta_full 36.22
_diffrn_reflns_theta_max 36.22
_diffrn_reflns_theta_min 1.84
_exptl_absorpt_coefficient_mu 0.155
_exptl_absorpt_correction_T_max 1.
_exptl_absorpt_correction_T_min 0.847
_exptl_absorpt_correction_type multi-scan
_exptl_absorpt_process_details Bruker-SADABS
_exptl_crystal_colour colorless
_exptl_crystal_density_diffrn 1.134
_exptl_crystal_density_method 'not measured'
_exptl_crystal_description block
_exptl_crystal_F_000 284
_exptl_crystal_size_max .29
_exptl_crystal_size_mid .19
_exptl_crystal_size_min .13
_refine_diff_density_max 0.536
_refine_diff_density_min -0.177
_refine_diff_density_rms 0.047
_refine_ls_abs_structure_details 'Flack H D (1983), Acta Cryst. A39, 876-881'
_refine_ls_abs_structure_Flack 0.01(6)
_refine_ls_extinction_method none
_refine_ls_goodness_of_fit_ref 1.073
_refine_ls_hydrogen_treatment constr
_refine_ls_matrix_type full
_refine_ls_number_parameters 164
_refine_ls_number_reflns 7311
_refine_ls_number_restraints 1
_refine_ls_restrained_S_all 1.073
_refine_ls_R_factor_all 0.0373
_refine_ls_R_factor_gt 0.0303
_refine_ls_shift/su_max 0.001
_refine_ls_shift/su_mean 0.000
_refine_ls_structure_factor_coef Fsqd
_refine_ls_weighting_details 'calc w=1/[\s^2^(Fo^2^)+(0.0423P)^2^+0.0522P] where P=(Fo^2^+2Fc^2^)/3'
_refine_ls_weighting_scheme calc
_refine_ls_wR_factor_gt 0.0754
_refine_ls_wR_factor_ref 0.0793
_reflns_number_gt 6599
_reflns_number_total 7311
_reflns_threshold_expression >2sigma(I)
_cod_data_source_file om900583d_si_006.cif
_cod_data_source_block fal074
_cod_original_sg_symbol_H-M P21
_cod_database_code 4070048

loop_
_symmetry_equiv_pos_as_xyz
'x, y, z'
'-x, y+1/2, -z'

loop_
_atom_site_label
_atom_site_type_symbol
_atom_site_fract_x
_atom_site_fract_y
_atom_site_fract_z
_atom_site_U_iso_or_equiv
_atom_site_adp_type
_atom_site_occupancy
_atom_site_symmetry_multiplicity
_atom_site_calc_flag
_atom_site_refinement_flags
Si Si 0.50232(3) 0.05822(3) 0.751468(18) 0.01779(5) Uani 1 1 d .
C8 C 0.18733(10) 0.07467(7) 0.38235(6) 0.01462(11) Uani 1 1 d .
C7 C 0.21945(10) -0.11678(7) 0.51404(7) 0.01528(12) Uani 1 1 d .
C4 C 0.33642(11) 0.09876(7) 0.60174(6) 0.01510(11) Uani 1 1 d .
H4A H 0.1943 0.1102 0.6168 0.018 Uiso 1 1 calc R
H4B H 0.3824 0.1837 0.5776 0.018 Uiso 1 1 calc R
C5 C 0.32205(10) 0.01031(7) 0.49084(6) 0.01331(11) Uani 1 1 d .
C6 C 0.53435(11) -0.01845(7) 0.45881(7) 0.01828(13) Uani 1 1 d .
H6A H 0.6168 -0.0680 0.5240 0.027 Uiso 1 1 calc R
H6B H 0.6048 0.0624 0.4482 0.027 Uiso 1 1 calc R
H6C H 0.5168 -0.0681 0.3838 0.027 Uiso 1 1 calc R
C9 C 0.02507(12) 0.03215(7) 0.17273(7) 0.01956(14) Uani 1 1 d .
C2 C 0.78376(12) 0.06367(13) 0.74623(8) 0.03065(18) Uani 1 1 d .
H2A H 0.8133 0.1393 0.7005 0.046 Uiso 1 1 calc R
H2B H 0.8230 -0.0141 0.7069 0.046 Uiso 1 1 calc R
H2C H 0.8625 0.0686 0.8285 0.046 Uiso 1 1 calc R
C12 C -0.19446(13) 0.04909(12) 0.19451(9) 0.03080(18) Uani 1 1 d .
H12A H -0.2342 -0.0260 0.2374 0.046 Uiso 1 1 calc R
H12B H -0.2881 0.0579 0.1170 0.046 Uiso 1 1 calc R
H12C H -0.2024 0.1262 0.2432 0.046 Uiso 1 1 calc R
C1 C 0.4330(2) -0.09922(11) 0.81276(11) 0.0389(2) Uani 1 1 d .
H1A H 0.5049 -0.1085 0.8963 0.058 Uiso 1 1 calc R
H1B H 0.4738 -0.1690 0.7638 0.058 Uiso 1 1 calc R
H1C H 0.2840 -0.1027 0.8104 0.058 Uiso 1 1 calc R
C10 C 0.04225(17) -0.08460(9) 0.09442(8) 0.02880(18) Uani 1 1 d .
H10A H 0.1852 -0.0944 0.0831 0.043 Uiso 1 1 calc R
H10B H -0.0473 -0.0733 0.0159 0.043 Uiso 1 1 calc R
H10C H -0.0001 -0.1614 0.1339 0.043 Uiso 1 1 calc R
C3 C 0.44580(17) 0.18948(11) 0.85399(9) 0.0320(2) Uani 1 1 d .
H3A H 0.2994 0.1875 0.8597 0.048 Uiso 1 1 calc R
H3B H 0.4793 0.2726 0.8217 0.048 Uiso 1 1 calc R
H3C H 0.5291 0.1771 0.9343 0.048 Uiso 1 1 calc R
C11 C 0.10828(19) 0.15085(10) 0.12012(9) 0.0318(2) Uani 1 1 d .
H11A H 0.0874 0.2258 0.1690 0.048 Uiso 1 1 calc R
H11B H 0.0355 0.1636 0.0373 0.048 Uiso 1 1 calc R
H11C H 0.2557 0.1398 0.1201 0.048 Uiso 1 1 calc R
O4 O 0.15821(9) -0.00426(5) 0.28769(5) 0.01754(10) Uani 1 1 d .
O3 O 0.12065(9) 0.18322(6) 0.38090(5) 0.02027(11) Uani 1 1 d .
O2 O 0.02153(8) -0.10255(6) 0.52061(6) 0.02155(11) Uani 1 1 d .
HO2 H -0.028(2) -0.1697(15) 0.5382(12) 0.032 Uiso 1 1 d .
O1 O 0.30701(11) -0.21814(6) 0.52753(9) 0.03441(17) Uani 1 1 d .

loop_
_atom_site_aniso_label
_atom_site_aniso_U_11
_atom_site_aniso_U_22
_atom_site_aniso_U_33
_atom_site_aniso_U_23
_atom_site_aniso_U_13
_atom_site_aniso_U_12
Si 0.01852(8) 0.01763(9) 0.01735(8) 0.00131(7) 0.00359(6) 0.00212(7)
C8 0.0146(2) 0.0127(3) 0.0177(3) 0.0000(2) 0.0058(2) 0.0004(2)
C7 0.0135(3) 0.0127(3) 0.0202(3) -0.0001(2) 0.0046(2) -0.0002(2)
C4 0.0156(3) 0.0130(3) 0.0173(3) -0.0011(2) 0.0044(2) 0.0010(2)
C5 0.0124(2) 0.0110(3) 0.0174(3) -0.0003(2) 0.0048(2) 0.0002(2)
C6 0.0133(3) 0.0171(3) 0.0261(3) -0.0032(3) 0.0080(2) 0.0001(2)
C9 0.0252(3) 0.0170(3) 0.0159(3) 0.0007(2) 0.0021(2) 0.0001(2)
C2 0.0189(3) 0.0470(5) 0.0248(4) -0.0037(4) 0.0006(3) 0.0032(4)
C12 0.0217(3) 0.0367(5) 0.0322(4) -0.0044(4) -0.0001(3) 0.0022(4)
C1 0.0465(6) 0.0306(5) 0.0366(5) 0.0155(4) -0.0004(4) -0.0051(4)
C10 0.0428(5) 0.0226(4) 0.0194(3) -0.0047(3) 0.0013(3) 0.0032(3)
C3 0.0375(5) 0.0366(5) 0.0211(4) -0.0073(4) 0.0027(3) 0.0116(4)
C11 0.0507(6) 0.0241(4) 0.0210(4) 0.0056(3) 0.0076(4) -0.0070(4)
O4 0.0230(2) 0.0134(2) 0.0161(2) -0.00111(19) 0.00293(18) 0.00240(19)
O3 0.0255(3) 0.0143(2) 0.0210(3) -0.00112(19) 0.0039(2) 0.0063(2)
O2 0.0131(2) 0.0169(2) 0.0360(3) 0.0067(2) 0.0082(2) -0.00008(19)
O1 0.0234(3) 0.0121(3) 0.0714(5) 0.0057(3) 0.0184(3) 0.0039(2)

loop_
_atom_type_symbol
_atom_type_description
_atom_type_scat_dispersion_real
_atom_type_scat_dispersion_imag
_atom_type_scat_source
C C 0.0033 0.0016 'International Tables Vol C Tables 4.2.6.8 and 6.1.1.4'
H H 0.0000 0.0000 'International Tables Vol C Tables 4.2.6.8 and 6.1.1.4'
O O 0.0106 0.0060 'International Tables Vol C Tables 4.2.6.8 and 6.1.1.4'
Si Si 0.0817 0.0704 'International Tables Vol C Tables 4.2.6.8 and 6.1.1.4'

loop_
_geom_angle_atom_site_label_1
_geom_angle_atom_site_label_2
_geom_angle_atom_site_label_3
_geom_angle
C1 Si C2 110.41(6)
C1 Si C3 108.92(6)
C2 Si C3 107.84(5)
C1 Si C4 112.69(4)
C2 Si C4 112.67(4)
C3 Si C4 103.94(4)
O3 C8 O4 124.36(7)
O3 C8 C5 125.20(7)
O4 C8 C5 110.41(6)
O1 C7 O2 123.13(7)
O1 C7 C5 124.40(6)
O2 C7 C5 112.45(6)
C5 C4 Si 122.18(5)
C7 C5 C8 107.68(5)
C7 C5 C6 108.72(6)
C8 C5 C6 108.72(6)
C7 C5 C4 110.07(6)
C8 C5 C4 109.16(6)
C6 C5 C4 112.36(6)
O4 C9 C11 110.60(7)
O4 C9 C10 102.08(6)
C11 C9 C10 110.85(7)
O4 C9 C12 108.77(6)
C11 C9 C12 112.97(8)
C10 C9 C12 111.02(8)
C8 O4 C9 121.39(6)
HO2 O2 C7 111.0(10)

loop_
_geom_bond_atom_site_label_1
_geom_bond_atom_site_label_2
_geom_bond_distance
Si C1 1.8686(11)
Si C2 1.8700(8)
Si C3 1.8709(10)
Si C4 1.8882(8)
C8 O3 1.2128(9)
C8 O4 1.3337(9)
C8 C5 1.5320(10)
C7 O1 1.2004(9)
C7 O2 1.3300(9)
C7 C5 1.5312(10)
C4 C5 1.5424(10)
C5 C6 1.5379(9)
C9 O4 1.4793(9)
C9 C11 1.5166(12)
C9 C10 1.5193(12)
C9 C12 1.5227(12)
O2 HO2 0.811(16)

loop_
_geom_torsion_atom_site_label_1
_geom_torsion_atom_site_label_2
_geom_torsion_atom_site_label_3
_geom_torsion_atom_site_label_4
_geom_torsion
C1 Si C4 C5 -57.98(8)
C2 Si C4 C5 67.77(7)
C3 Si C4 C5 -175.76(6)
O1 C7 C5 C8 130.65(9)
O2 C7 C5 C8 -50.84(8)
O1 C7 C5 C6 13.02(11)
O2 C7 C5 C6 -168.47(6)
O1 C7 C5 C4 -110.45(9)
O2 C7 C5 C4 68.06(8)
O3 C8 C5 C7 126.52(7)
O4 C8 C5 C7 -55.37(7)
O3 C8 C5 C6 -115.84(8)
O4 C8 C5 C6 62.26(7)
O3 C8 C5 C4 7.04(9)
O4 C8 C5 C4 -174.86(5)
Si C4 C5 C7 65.82(7)
Si C4 C5 C8 -176.19(5)
Si C4 C5 C6 -55.50(8)
O3 C8 O4 C9 -4.84(11)
C5 C8 O4 C9 177.03(6)
C11 C9 O4 C8 61.31(9)
C10 C9 O4 C8 179.30(7)
C12 C9 O4 C8 -63.31(9)
O1 C7 O2 HO2 3.1(11)
C5 C7 O2 HO2 -175.5(11)
